data_1001482
loop_
_publ_author_name
'Michel, C'
'Hervieu, M'
'Raveau, B'

_publ_section_title
;
BaNdCe~0.9~Fe~1+x~Cu~1-x~O~7-d~: an intergrowth of the BaYFeCuO~5~ type
and CeO~2~ fluorite type structures
;
_journal_coden_ASTM JSSCBI
_journal_name_full 'Journal of Solid State Chemistry'
_journal_page_first 339
_journal_page_last 351
_journal_paper_doi 10.1016/0022-4596(91)90342-F
_journal_volume 92
_journal_year 1991
_chemical_formula_structural 'Ba (Nd Ce0.9) (Fe1.1 Cu0.9) O7'
_chemical_formula_sum 'Ba Ce0.9 Cu0.9 Fe1.1 Nd O7'
_chemical_name_systematic
;
Barium neodymium cerium iron copper oxide (1/1/.9/1.1/.9/7)
;
_space_group_IT_number 139
_symmetry_cell_setting tetragonal
_symmetry_Int_Tables_number 139
_symmetry_space_group_name_Hall '-I 4 2'
_symmetry_space_group_name_H-M 'I 4/m m m'
_cell_angle_alpha 90
_cell_angle_beta 90
_cell_angle_gamma 90
_cell_formula_units_Z 2
_cell_length_a 3.9025(1)
_cell_length_b 3.9025(1)
_cell_length_c 20.8955(5)
_cell_volume 318.2
_refine_ls_R_factor_all 0.046
_cod_original_formula_sum 'Ba Ce.9 Cu.9 Fe1.1 Nd O7'
_cod_database_code 1001482

loop_
_symmetry_equiv_pos_as_xyz
x,y,z
-x,-y,z
-x,y,z
x,-y,z
-y,x,z
y,-x,z
y,x,z
-y,-x,z
-x,-y,-z
x,y,-z
x,-y,-z
-x,y,-z
y,-x,-z
-y,x,-z
-y,-x,-z
y,x,-z
1/2+x,1/2+y,1/2+z
1/2-x,1/2-y,1/2+z
1/2-x,1/2+y,1/2+z
1/2+x,1/2-y,1/2+z
1/2-y,1/2+x,1/2+z
1/2+y,1/2-x,1/2+z
1/2+y,1/2+x,1/2+z
1/2-y,1/2-x,1/2+z
1/2-x,1/2-y,1/2-z
1/2+x,1/2+y,1/2-z
1/2+x,1/2-y,1/2-z
1/2-x,1/2+y,1/2-z
1/2+y,1/2-x,1/2-z
1/2-y,1/2+x,1/2-z
1/2-y,1/2-x,1/2-z
1/2+y,1/2+x,1/2-z

loop_
_atom_site_label
_atom_site_type_symbol
_atom_site_symmetry_multiplicity
_atom_site_Wyckoff_symbol
_atom_site_fract_x
_atom_site_fract_y
_atom_site_fract_z
_atom_site_occupancy
_atom_site_attached_hydrogens
_atom_site_calc_flag
Ba1 Ba2+ 2 b 0. 0. 0.5 1. 0 d
Nd1 Nd3+ 4 c 0. 0. 0.3124(1) 0.5 0 d
Ce1 Ce4+ 4 c 0. 0. 0.3124(1) 0.45 0 d
Fe1 Fe3+ 4 c 0. 0. 0.0976(2) 0.55 0 d
Cu1 Cu2+ 4 c 0. 0. 0.0976(2) 0.45 0 d
O1 O2- 2 a 0. 0. 0. 1. 0 d
O2 O2- 8 g 0. 0.5 0.1124(6) 1. 0 d
O3 O2- 4 d 0. 0.5 0.25 1. 0 d

loop_
_atom_type_symbol
_atom_type_oxidation_number
Ba2+ 2.000
Nd3+ 3.000
Ce4+ 4.000
Fe3+ 3.000
Cu2+ 2.333
O2- -2.000
